data_4348991
loop_
_publ_author_name
'Palmucci, Jessica'
'Marchetti, Fabio'
'Pettinari, Riccardo'
'Pettinari, Claudio'
'Scopelliti, Rosario'
'Riedel, Tina'
'Therrien, Bruno'
'Galindo, Agustin'
'Dyson, Paul J.'

_publ_section_title
;
 Synthesis, Structure, and Anticancer Activity of Arene-Ruthenium(II)
 Complexes with Acylpyrazolones Bearing Aliphatic Groups in the Acyl
 Moiety.
;
_journal_issue 22
_journal_name_full 'Inorganic chemistry'
_journal_page_first 11770
_journal_page_last 11781
_journal_paper_doi 10.1021/acs.inorgchem.6b01861
_journal_volume 55
_journal_year 2016
_chemical_formula_moiety 'C31 H37 Cl N2 O2 Ru'
_chemical_formula_sum 'C31 H37 Cl N2 O2 Ru'
_chemical_formula_weight 606.15
_space_group_IT_number 14
_space_group_name_Hall '-P 2yn'
_space_group_name_H-M_alt 'P 1 21/n 1'
_symmetry_cell_setting monoclinic
_symmetry_space_group_name_Hall '-P 2yn'
_symmetry_space_group_name_H-M 'P 1 21/n 1'
_atom_sites_solution_hydrogens geom
_atom_sites_solution_primary direct
_atom_sites_solution_secondary difmap
_audit_creation_method SHELXL-97
_audit_update_record
;
2016-06-23 # Formatted by publCIF

;
_cell_angle_alpha 90.00
_cell_angle_beta 95.058(9)
_cell_angle_gamma 90.00
_cell_formula_units_Z 4
_cell_length_a 9.2504(10)
_cell_length_b 11.1086(11)
_cell_length_c 28.607(4)
_cell_measurement_reflns_used 132
_cell_measurement_temperature 120(2)
_cell_measurement_theta_max 22
_cell_measurement_theta_min 3
_cell_volume 2928.2(6)
_computing_cell_refinement 'Dirax/lsq (Duisenberg & Schreurs, 1989-2000)'
_computing_data_collection 'Collect (Bruker AXS BV, 1997-2004)'
_computing_data_reduction 'EvalCCD (Duisenberg & Schreurs, 1990-2000)'
_computing_molecular_graphics 'Bruker SHELXTL'
_computing_publication_material 'Bruker SHELXTL'
_computing_structure_refinement 'SHELXL-97 (Sheldrick, 1997)'
_computing_structure_solution 'SHELXS-97 (Sheldrick, 1990)'
_diffrn_ambient_temperature 120(2)
_diffrn_measured_fraction_theta_full 0.999
_diffrn_measured_fraction_theta_max 0.999
_diffrn_measurement_device_type 'Bruker APEX II CCD'
_diffrn_measurement_method 'phi and omega scans'
_diffrn_radiation_monochromator graphite
_diffrn_radiation_source 'fine-focus sealed tube'
_diffrn_radiation_type MoK\a
_diffrn_radiation_wavelength 0.71073
_diffrn_reflns_av_R_equivalents 0.0657
_diffrn_reflns_av_sigmaI/netI 0.0538
_diffrn_reflns_limit_h_max 11
_diffrn_reflns_limit_h_min -12
_diffrn_reflns_limit_k_max 13
_diffrn_reflns_limit_k_min -14
_diffrn_reflns_limit_l_max 37
_diffrn_reflns_limit_l_min -37
_diffrn_reflns_number 35500
_diffrn_reflns_theta_full 27.50
_diffrn_reflns_theta_max 27.50
_diffrn_reflns_theta_min 2.32
_exptl_absorpt_coefficient_mu 0.656
_exptl_absorpt_correction_T_max 0.7456
_exptl_absorpt_correction_T_min 0.5997
_exptl_absorpt_correction_type multi-scan
_exptl_absorpt_process_details 'SADABS 2008, Bruker AXS, 2008'
_exptl_crystal_colour orange
_exptl_crystal_density_diffrn 1.375
_exptl_crystal_density_method 'not measured'
_exptl_crystal_description needle
_exptl_crystal_F_000 1256
_exptl_crystal_size_max 0.41
_exptl_crystal_size_mid 0.12
_exptl_crystal_size_min 0.09
_refine_diff_density_max 5.558
_refine_diff_density_min -2.676
_refine_diff_density_rms 0.224
_refine_ls_extinction_method none
_refine_ls_goodness_of_fit_ref 1.276
_refine_ls_hydrogen_treatment constr
_refine_ls_matrix_type full
_refine_ls_number_parameters 332
_refine_ls_number_reflns 6707
_refine_ls_number_restraints 97
_refine_ls_restrained_S_all 1.283
_refine_ls_R_factor_all 0.1224
_refine_ls_R_factor_gt 0.1063
_refine_ls_shift/su_max 0.000
_refine_ls_shift/su_mean 0.000
_refine_ls_structure_factor_coef Fsqd
_refine_ls_weighting_details 'calc w=1/[\s^2^(Fo^2^)+(0.0501P)^2^+69.6690P] where P=(Fo^2^+2Fc^2^)/3'
_refine_ls_weighting_scheme calc
_refine_ls_wR_factor_gt 0.2645
_refine_ls_wR_factor_ref 0.2721
_reflns_number_gt 5568
_reflns_number_total 6707
_reflns_threshold_expression >2sigma(I)
_cod_data_source_file ic6b01861_si_007.cif
_cod_data_source_block ruq2
_cod_original_sg_symbol_H-M 'P 21/n'
_cod_database_code 4348991
_publcif_datablock.id {02c0cfab-6e4a-4ba1-bdad-6c8410cf69f0}

_publcif_info_exptl_table_max_cols 4
_publcif_info_exptl_table_use_headnotes n

loop_
_symmetry_equiv_pos_as_xyz
'x, y, z'
'-x+1/2, y+1/2, -z+1/2'
'-x, -y, -z'
'x-1/2, -y-1/2, z-1/2'

loop_
_atom_site_label
_atom_site_type_symbol
_atom_site_fract_x
_atom_site_fract_y
_atom_site_fract_z
_atom_site_U_iso_or_equiv
_atom_site_adp_type
_atom_site_occupancy
_atom_site_symmetry_multiplicity
_atom_site_calc_flag
_atom_site_refinement_flags
Ru1 Ru 0.78435(7) 0.46170(7) 0.18835(2) 0.0151(2) Uani 1 1 d .
Cl1 Cl 0.6136(3) 0.6082(2) 0.15505(9) 0.0282(5) Uani 1 1 d .
O1 O 0.6060(7) 0.3620(6) 0.2051(2) 0.0225(14) Uani 1 1 d .
O2 O 0.7509(7) 0.3781(6) 0.1230(2) 0.0222(14) Uani 1 1 d .
N1 N 0.3826(9) 0.2762(8) 0.1861(3) 0.0231(17) Uani 1 1 d .
N2 N 0.2968(9) 0.2366(9) 0.1466(3) 0.031(2) Uani 1 1 d .
C1 C 0.3306(9) 0.2689(9) 0.2312(3) 0.0210(19) Uani 1 1 d .
C2 C 0.2423(11) 0.1737(10) 0.2416(4) 0.028(2) Uani 1 1 d .
H2 H 0.2195 0.1127 0.2189 0.034 Uiso 1 1 calc R
C3 C 0.1873(11) 0.1669(10) 0.2846(4) 0.029(2) Uani 1 1 d .
H3 H 0.1274 0.1010 0.2915 0.035 Uiso 1 1 calc R
C4 C 0.2185(11) 0.2546(10) 0.3174(4) 0.029(2) Uani 1 1 d .
H4 H 0.1784 0.2503 0.3468 0.035 Uiso 1 1 calc R
C5 C 0.3096(12) 0.3511(11) 0.3078(4) 0.032(2) Uani 1 1 d .
H5 H 0.3331 0.4107 0.3311 0.039 Uiso 1 1 calc R
C6 C 0.3647(11) 0.3592(9) 0.2647(4) 0.024(2) Uani 1 1 d .
H6 H 0.4249 0.4249 0.2578 0.029 Uiso 1 1 calc R
C7 C 0.5121(10) 0.3223(8) 0.1736(3) 0.0190(18) Uani 1 1 d .
C8 C 0.5138(10) 0.3032(9) 0.1240(3) 0.0213(19) Uani 1 1 d .
C9 C 0.3712(10) 0.2507(9) 0.1108(4) 0.024(2) Uani 1 1 d .
C10 C 0.2890(14) 0.2238(16) 0.0637(5) 0.057(4) Uani 1 1 d .
H10A H 0.1984 0.1818 0.0687 0.086 Uiso 1 1 calc R
H10B H 0.3487 0.1729 0.0451 0.086 Uiso 1 1 calc R
H10C H 0.2666 0.2994 0.0470 0.086 Uiso 1 1 calc R
C11 C 0.6430(10) 0.3248(8) 0.1015(3) 0.0195(18) Uani 1 1 d .
C12 C 0.6740(13) 0.2796(12) 0.0521(3) 0.035(2) Uani 1 1 d U
C13 C 0.8339(15) 0.3032(14) 0.0442(4) 0.049(3) Uani 1 1 d U
H13A H 0.8973 0.2602 0.0683 0.059 Uiso 1 1 calc R
H13B H 0.8545 0.3904 0.0474 0.059 Uiso 1 1 calc R
C14 C 0.5792(18) 0.3510(15) 0.0149(4) 0.061(4) Uani 1 1 d U
H14A H 0.6002 0.4381 0.0184 0.073 Uiso 1 1 calc R
H14B H 0.4753 0.3381 0.0192 0.073 Uiso 1 1 calc R
C15 C 0.6491(15) 0.1448(11) 0.0474(4) 0.039(3) Uani 1 1 d U
H15A H 0.5494 0.1245 0.0547 0.047 Uiso 1 1 calc R
H15B H 0.7184 0.1011 0.0697 0.047 Uiso 1 1 calc R
C16 C 0.868(2) 0.2603(17) -0.0054(5) 0.070(4) Uani 1 1 d U
H16 H 0.9719 0.2768 -0.0101 0.084 Uiso 1 1 calc R
C17 C 0.612(2) 0.3084(18) -0.0350(5) 0.079(4) Uani 1 1 d U
H17 H 0.5488 0.3533 -0.0593 0.095 Uiso 1 1 calc R
C18 C 0.672(2) 0.1081(17) -0.0035(5) 0.072(4) Uani 1 1 d U
H18 H 0.6500 0.0202 -0.0072 0.087 Uiso 1 1 calc R
C19 C 0.768(2) 0.331(2) -0.0416(5) 0.087(5) Uani 1 1 d U
H19A H 0.7892 0.4180 -0.0383 0.105 Uiso 1 1 calc R
H19B H 0.7883 0.3062 -0.0737 0.105 Uiso 1 1 calc R
C20 C 0.838(2) 0.1286(19) -0.0102(6) 0.084(5) Uani 1 1 d U
H20A H 0.8988 0.0832 0.0138 0.100 Uiso 1 1 calc R
H20B H 0.8597 0.1002 -0.0416 0.100 Uiso 1 1 calc R
C21 C 0.578(2) 0.1742(17) -0.0385(5) 0.077(5) Uani 1 1 d U
H21A H 0.4749 0.1602 -0.0333 0.092 Uiso 1 1 calc R
H21B H 0.5939 0.1448 -0.0704 0.092 Uiso 1 1 calc R
C22 C 1.0127(10) 0.4898(10) 0.1775(4) 0.027(2) Uani 1 1 d .
C23 C 0.9966(10) 0.3771(9) 0.2012(3) 0.023(2) Uani 1 1 d .
H23 H 1.0348 0.3056 0.1888 0.028 Uiso 1 1 calc R
C24 C 0.9241(10) 0.3718(9) 0.2429(3) 0.0206(19) Uani 1 1 d .
H24 H 0.9156 0.2967 0.2584 0.025 Uiso 1 1 calc R
C25 C 0.8632(10) 0.4788(9) 0.2622(3) 0.0199(19) Uani 1 1 d .
C26 C 0.8836(10) 0.5899(9) 0.2386(3) 0.024(2) Uani 1 1 d .
H26 H 0.8477 0.6621 0.2511 0.029 Uiso 1 1 calc R
C27 C 0.9560(10) 0.5954(10) 0.1970(4) 0.025(2) Uani 1 1 d .
H27 H 0.9668 0.6707 0.1819 0.030 Uiso 1 1 calc R
C28 C 1.0793(12) 0.4927(11) 0.1318(4) 0.033(2) Uani 1 1 d .
H28A H 1.0387 0.5600 0.1128 0.050 Uiso 1 1 calc R
H28B H 1.0585 0.4170 0.1150 0.050 Uiso 1 1 calc R
H28C H 1.1846 0.5029 0.1377 0.050 Uiso 1 1 calc R
C29 C 0.7826(10) 0.4563(9) 0.3041(3) 0.0243(19) Uani 1 1 d DU
H29 H 0.7223 0.3821 0.2989 0.029 Uiso 1 1 calc R
C30 C 0.6894(9) 0.5567(7) 0.3130(3) 0.0180(13) Uani 1 1 d DU
H30A H 0.7489 0.6280 0.3210 0.027 Uiso 1 1 calc R
H30B H 0.6319 0.5369 0.3391 0.027 Uiso 1 1 calc R
H30C H 0.6243 0.5732 0.2848 0.027 Uiso 1 1 calc R
C31 C 0.8854(9) 0.4406(8) 0.3484(3) 0.0180(13) Uani 1 1 d U
H31A H 0.9527 0.5088 0.3516 0.027 Uiso 1 1 calc R
H31B H 0.9404 0.3657 0.3462 0.027 Uiso 1 1 calc R
H31C H 0.8292 0.4371 0.3758 0.027 Uiso 1 1 calc R

loop_
_atom_site_aniso_label
_atom_site_aniso_U_11
_atom_site_aniso_U_22
_atom_site_aniso_U_33
_atom_site_aniso_U_23
_atom_site_aniso_U_13
_atom_site_aniso_U_12
Ru1 0.0146(3) 0.0139(3) 0.0169(3) -0.0014(3) 0.0008(2) -0.0018(3)
Cl1 0.0268(12) 0.0248(12) 0.0327(13) 0.0049(10) 0.0011(10) 0.0078(10)
O1 0.020(3) 0.027(4) 0.020(3) 0.003(3) -0.003(3) -0.008(3)
O2 0.023(3) 0.022(3) 0.022(3) -0.002(3) 0.002(3) 0.002(3)
N1 0.019(4) 0.029(4) 0.021(4) 0.000(3) -0.002(3) -0.008(3)
N2 0.016(4) 0.035(5) 0.040(5) -0.011(4) -0.010(4) -0.003(4)
C1 0.010(4) 0.025(5) 0.027(5) 0.000(4) -0.001(3) 0.004(4)
C2 0.017(4) 0.026(5) 0.042(6) 0.002(4) 0.001(4) 0.000(4)
C3 0.020(5) 0.031(6) 0.036(6) 0.012(5) 0.003(4) 0.002(4)
C4 0.017(5) 0.035(6) 0.036(6) 0.007(5) 0.005(4) 0.005(4)
C5 0.030(5) 0.030(6) 0.036(6) -0.002(5) 0.004(4) 0.003(5)
C6 0.022(5) 0.018(5) 0.034(5) -0.001(4) 0.003(4) 0.002(4)
C7 0.018(4) 0.008(4) 0.030(5) 0.006(3) -0.003(4) 0.000(3)
C8 0.019(4) 0.021(5) 0.022(5) -0.002(4) -0.004(4) 0.001(4)
C9 0.018(5) 0.022(5) 0.030(5) -0.007(4) -0.009(4) -0.001(4)
C10 0.025(6) 0.098(12) 0.045(8) -0.029(8) -0.012(5) -0.001(7)
C11 0.024(5) 0.014(4) 0.019(4) 0.002(3) -0.006(3) 0.001(4)
C12 0.043(6) 0.046(6) 0.013(4) 0.001(4) -0.003(4) -0.028(5)
C13 0.054(7) 0.072(8) 0.024(5) -0.017(5) 0.016(5) -0.038(6)
C14 0.083(9) 0.063(8) 0.030(6) 0.016(6) -0.024(6) -0.034(7)
C15 0.055(7) 0.037(6) 0.028(5) -0.014(5) 0.020(5) -0.021(5)
C16 0.083(9) 0.099(9) 0.032(6) -0.027(6) 0.030(6) -0.055(8)
C17 0.114(10) 0.101(10) 0.020(5) 0.013(6) -0.014(6) -0.063(8)
C18 0.099(9) 0.078(9) 0.045(7) -0.033(7) 0.034(7) -0.045(8)
C19 0.122(11) 0.114(11) 0.027(6) 0.000(7) 0.012(7) -0.072(10)
C20 0.096(10) 0.103(11) 0.058(8) -0.046(8) 0.045(8) -0.042(9)
C21 0.108(10) 0.096(10) 0.026(6) -0.020(7) 0.009(7) -0.067(9)
C22 0.018(4) 0.032(6) 0.032(5) -0.007(4) 0.005(4) -0.005(4)
C23 0.014(4) 0.025(5) 0.029(5) -0.006(4) -0.004(4) -0.003(4)
C24 0.017(4) 0.024(5) 0.020(4) -0.007(4) -0.002(3) 0.002(4)
C25 0.017(4) 0.022(5) 0.020(4) -0.003(4) -0.003(3) -0.001(4)
C26 0.021(5) 0.022(5) 0.027(5) -0.010(4) -0.001(4) -0.003(4)
C27 0.017(4) 0.029(5) 0.030(5) -0.008(4) 0.004(4) -0.011(4)
C28 0.034(6) 0.037(6) 0.032(6) -0.006(5) 0.014(5) -0.007(5)
C29 0.029(5) 0.023(5) 0.020(4) -0.001(4) -0.001(4) 0.009(4)
C30 0.018(2) 0.021(3) 0.015(2) -0.003(2) -0.0022(19) -0.013(2)
C31 0.018(2) 0.021(3) 0.015(2) -0.003(2) -0.0022(19) -0.013(2)

loop_
_atom_type_symbol
_atom_type_description
_atom_type_scat_dispersion_real
_atom_type_scat_dispersion_imag
_atom_type_scat_source
C C 0.0033 0.0016 'International Tables Vol C Tables 4.2.6.8 and 6.1.1.4'
H H 0.0000 0.0000 'International Tables Vol C Tables 4.2.6.8 and 6.1.1.4'
N N 0.0061 0.0033 'International Tables Vol C Tables 4.2.6.8 and 6.1.1.4'
O O 0.0106 0.0060 'International Tables Vol C Tables 4.2.6.8 and 6.1.1.4'
Cl Cl 0.1484 0.1585 'International Tables Vol C Tables 4.2.6.8 and 6.1.1.4'
Ru Ru -1.2594 0.8363 'International Tables Vol C Tables 4.2.6.8 and 6.1.1.4'

loop_
_geom_angle_atom_site_label_1
_geom_angle_atom_site_label_2
_geom_angle_atom_site_label_3
_geom_angle
O1 Ru1 O2 84.9(3)
O1 Ru1 C26 119.7(3)
O2 Ru1 C26 155.0(3)
O1 Ru1 C27 157.7(3)
O2 Ru1 C27 117.1(3)
C26 Ru1 C27 38.1(4)
O1 Ru1 C23 117.0(3)
O2 Ru1 C23 91.1(3)
C26 Ru1 C23 81.3(4)
C27 Ru1 C23 68.7(4)
O1 Ru1 C24 91.3(3)
O2 Ru1 C24 118.0(3)
C26 Ru1 C24 68.7(4)
C27 Ru1 C24 81.4(4)
C23 Ru1 C24 38.1(4)
O1 Ru1 C25 91.6(3)
O2 Ru1 C25 156.5(3)
C26 Ru1 C25 38.3(4)
C27 Ru1 C25 69.6(4)
C23 Ru1 C25 69.8(4)
C24 Ru1 C25 38.7(3)
O1 Ru1 C22 155.0(4)
O2 Ru1 C22 90.3(3)
C26 Ru1 C22 69.0(4)
C27 Ru1 C22 38.0(4)
C23 Ru1 C22 38.5(4)
C24 Ru1 C22 69.3(4)
C25 Ru1 C22 83.1(4)
O1 Ru1 Cl1 86.9(2)
O2 Ru1 Cl1 84.6(2)
C26 Ru1 Cl1 92.5(3)
C27 Ru1 Cl1 91.7(3)
C23 Ru1 Cl1 155.4(3)
C24 Ru1 Cl1 157.1(2)
C25 Ru1 Cl1 118.4(3)
C22 Ru1 Cl1 117.2(3)
C7 O1 Ru1 121.8(6)
C11 O2 Ru1 133.5(6)
C7 N1 N2 110.7(8)
C7 N1 C1 129.0(8)
N2 N1 C1 120.3(8)
C9 N2 N1 107.4(8)
C2 C1 C6 119.9(10)
C2 C1 N1 119.6(9)
C6 C1 N1 120.5(9)
C3 C2 C1 120.5(10)
C3 C2 H2 119.7
C1 C2 H2 119.7
C4 C3 C2 120.3(10)
C4 C3 H3 119.9
C2 C3 H3 119.9
C3 C4 C5 120.2(10)
C3 C4 H4 119.9
C5 C4 H4 119.9
C6 C5 C4 120.0(10)
C6 C5 H5 120.0
C4 C5 H5 120.0
C5 C6 C1 119.1(10)
C5 C6 H6 120.4
C1 C6 H6 120.4
O1 C7 N1 119.9(9)
O1 C7 C8 133.2(9)
N1 C7 C8 106.6(8)
C11 C8 C7 120.2(8)
C11 C8 C9 136.3(9)
C7 C8 C9 103.1(8)
N2 C9 C8 111.9(9)
N2 C9 C10 114.8(9)
C8 C9 C10 132.8(10)
C9 C10 H10A 109.5
C9 C10 H10B 109.5
H10A C10 H10B 109.5
C9 C10 H10C 109.5
H10A C10 H10C 109.5
H10B C10 H10C 109.5
O2 C11 C8 120.9(8)
O2 C11 C12 113.0(8)
C8 C11 C12 125.9(8)
C15 C12 C14 112.0(10)
C15 C12 C13 107.2(12)
C14 C12 C13 107.8(11)
C15 C12 C11 111.2(8)
C14 C12 C11 108.9(11)
C13 C12 C11 109.7(8)
C12 C13 C16 110.9(10)
C12 C13 H13A 109.5
C16 C13 H13A 109.5
C12 C13 H13B 109.5
C16 C13 H13B 109.5
H13A C13 H13B 108.0
C12 C14 C17 109.5(15)
C12 C14 H14A 109.8
C17 C14 H14A 109.8
C12 C14 H14B 109.8
C17 C14 H14B 109.8
H14A C14 H14B 108.2
C12 C15 C18 108.2(11)
C12 C15 H15A 110.1
C18 C15 H15A 110.1
C12 C15 H15B 110.1
C18 C15 H15B 110.1
H15A C15 H15B 108.4
C20 C16 C19 109.9(15)
C20 C16 C13 109.4(12)
C19 C16 C13 107.5(16)
C20 C16 H16 110.0
C19 C16 H16 110.0
C13 C16 H16 110.0
C19 C17 C21 110(2)
C19 C17 C14 109.4(12)
C21 C17 C14 107.7(12)
C19 C17 H17 109.8
C21 C17 H17 109.8
C14 C17 H17 109.8
C21 C18 C15 113.1(16)
C21 C18 C20 111.6(15)
C15 C18 C20 106.8(12)
C21 C18 H18 108.4
C15 C18 H18 108.4
C20 C18 H18 108.4
C17 C19 C16 111.0(13)
C17 C19 H19A 109.4
C16 C19 H19A 109.4
C17 C19 H19B 109.4
C16 C19 H19B 109.4
H19A C19 H19B 108.0
C16 C20 C18 107.9(17)
C16 C20 H20A 110.1
C18 C20 H20A 110.1
C16 C20 H20B 110.1
C18 C20 H20B 110.1
H20A C20 H20B 108.4
C18 C21 C17 109.8(13)
C18 C21 H21A 109.7
C17 C21 H21A 109.7
C18 C21 H21B 109.7
C17 C21 H21B 109.7
H21A C21 H21B 108.2
C27 C22 C23 118.6(9)
C27 C22 C28 121.4(10)
C23 C22 C28 119.9(9)
C27 C22 Ru1 70.6(5)
C23 C22 Ru1 70.6(5)
C28 C22 Ru1 127.3(7)
C24 C23 C22 120.6(9)
C24 C23 Ru1 71.0(5)
C22 C23 Ru1 71.0(6)
C24 C23 H23 119.7
C22 C23 H23 119.7
Ru1 C23 H23 131.1
C23 C24 C25 121.0(9)
C23 C24 Ru1 70.9(5)
C25 C24 Ru1 70.7(5)
C23 C24 H24 119.5
C25 C24 H24 119.5
Ru1 C24 H24 131.8
C26 C25 C24 117.3(8)
C26 C25 C29 128.6(9)
C24 C25 C29 114.1(8)
C26 C25 Ru1 70.4(5)
C24 C25 Ru1 70.6(5)
C29 C25 Ru1 128.1(6)
C27 C26 C25 121.8(9)
C27 C26 Ru1 71.1(5)
C25 C26 Ru1 71.4(5)
C27 C26 H26 119.1
C25 C26 H26 119.1
Ru1 C26 H26 131.5
C26 C27 C22 120.8(10)
C26 C27 Ru1 70.8(5)
C22 C27 Ru1 71.4(6)
C26 C27 H27 119.6
C22 C27 H27 119.6
Ru1 C27 H27 130.9
C22 C28 H28A 109.5
C22 C28 H28B 109.5
H28A C28 H28B 109.5
C22 C28 H28C 109.5
H28A C28 H28C 109.5
H28B C28 H28C 109.5
C30 C29 C25 111.2(8)
C30 C29 C31 106.3(7)
C25 C29 C31 111.6(8)
C30 C29 H29 109.2
C25 C29 H29 109.2
C31 C29 H29 109.2
C29 C30 H30A 109.5
C29 C30 H30B 109.5
H30A C30 H30B 109.5
C29 C30 H30C 109.5
H30A C30 H30C 109.5
H30B C30 H30C 109.5
C29 C31 H31A 109.5
C29 C31 H31B 109.5
H31A C31 H31B 109.5
C29 C31 H31C 109.5
H31A C31 H31C 109.5
H31B C31 H31C 109.5

loop_
_geom_bond_atom_site_label_1
_geom_bond_atom_site_label_2
_geom_bond_distance
Ru1 O1 2.078(6)
Ru1 O2 2.087(7)
Ru1 C26 2.169(9)
Ru1 C27 2.172(9)
Ru1 C23 2.178(10)
Ru1 C24 2.180(9)
Ru1 C25 2.182(9)
Ru1 C22 2.184(10)
Ru1 Cl1 2.406(2)
O1 C7 1.274(11)
O2 C11 1.271(11)
N1 C7 1.379(12)
N1 N2 1.393(11)
N1 C1 1.418(13)
N2 C9 1.295(14)
C1 C2 1.385(14)
C1 C6 1.405(14)
C2 C3 1.372(15)
C2 H2 0.9500
C3 C4 1.366(16)
C3 H3 0.9500
C4 C5 1.406(15)
C4 H4 0.9500
C5 C6 1.378(15)
C5 H5 0.9500
C6 H6 0.9500
C7 C8 1.436(13)
C8 C11 1.427(13)
C8 C9 1.462(13)
C9 C10 1.515(15)
C10 H10A 0.9800
C10 H10B 0.9800
C10 H10C 0.9800
C11 C12 1.550(14)
C12 C15 1.519(16)
C12 C14 1.538(18)
C12 C13 1.539(16)
C13 C16 1.555(17)
C13 H13A 0.9900
C13 H13B 0.9900
C14 C17 1.56(2)
C14 H14A 0.9900
C14 H14B 0.9900
C15 C18 1.544(16)
C15 H15A 0.9900
C15 H15B 0.9900
C16 C20 1.49(2)
C16 C19 1.54(3)
C16 H16 1.0000
C17 C19 1.50(3)
C17 C21 1.53(2)
C17 H17 1.0000
C18 C21 1.46(3)
C18 C20 1.58(2)
C18 H18 1.0000
C19 H19A 0.9900
C19 H19B 0.9900
C20 H20A 0.9900
C20 H20B 0.9900
C21 H21A 0.9900
C21 H21B 0.9900
C22 C27 1.419(14)
C22 C23 1.437(15)
C22 C28 1.494(14)
C23 C24 1.422(13)
C23 H23 0.9500
C24 C25 1.446(13)
C24 H24 0.9500
C25 C26 1.427(14)
C25 C29 1.488(13)
C26 C27 1.417(14)
C26 H26 0.9500
C27 H27 0.9500
C28 H28A 0.9800
C28 H28B 0.9800
C28 H28C 0.9800
C29 C30 1.445(8)
C29 C31 1.524(12)
C29 H29 1.0000
C30 H30A 0.9800
C30 H30B 0.9800
C30 H30C 0.9800
C31 H31A 0.9800
C31 H31B 0.9800
C31 H31C 0.9800

loop_
_geom_torsion_atom_site_label_1
_geom_torsion_atom_site_label_2
_geom_torsion_atom_site_label_3
_geom_torsion_atom_site_label_4
_geom_torsion
O2 Ru1 O1 C7 -23.0(7)
C26 Ru1 O1 C7 152.9(7)
C27 Ru1 O1 C7 148.8(9)
C23 Ru1 O1 C7 -111.6(7)
C24 Ru1 O1 C7 -141.0(7)
C25 Ru1 O1 C7 -179.7(7)
C22 Ru1 O1 C7 -102.7(10)
Cl1 Ru1 O1 C7 61.9(7)
O1 Ru1 O2 C11 19.3(8)
C26 Ru1 O2 C11 -152.2(9)
C27 Ru1 O2 C11 -157.2(8)
C23 Ru1 O2 C11 136.3(9)
C24 Ru1 O2 C11 108.2(9)
C25 Ru1 O2 C11 101.6(11)
C22 Ru1 O2 C11 174.8(9)
Cl1 Ru1 O2 C11 -68.0(8)
C7 N1 N2 C9 3.2(11)
C1 N1 N2 C9 -178.5(9)
C7 N1 C1 C2 -147.7(10)
N2 N1 C1 C2 34.3(13)
C7 N1 C1 C6 34.0(15)
N2 N1 C1 C6 -143.9(9)
C6 C1 C2 C3 0.2(15)
N1 C1 C2 C3 -178.1(9)
C1 C2 C3 C4 0.4(16)
C2 C3 C4 C5 -1.4(16)
C3 C4 C5 C6 1.7(16)
C4 C5 C6 C1 -1.1(15)
C2 C1 C6 C5 0.2(14)
N1 C1 C6 C5 178.4(9)
Ru1 O1 C7 N1 -168.1(6)
Ru1 O1 C7 C8 18.7(14)
N2 N1 C7 O1 -179.2(8)
C1 N1 C7 O1 2.7(15)
N2 N1 C7 C8 -4.3(11)
C1 N1 C7 C8 177.6(9)
O1 C7 C8 C11 3.3(16)
N1 C7 C8 C11 -170.6(9)
O1 C7 C8 C9 177.5(10)
N1 C7 C8 C9 3.6(10)
N1 N2 C9 C8 -0.7(12)
N1 N2 C9 C10 -174.2(10)
C11 C8 C9 N2 170.9(11)
C7 C8 C9 N2 -1.8(11)
C11 C8 C9 C10 -17(2)
C7 C8 C9 C10 170.0(13)
Ru1 O2 C11 C8 -5.7(14)
Ru1 O2 C11 C12 178.9(7)
C7 C8 C11 O2 -10.9(14)
C9 C8 C11 O2 177.3(10)
C7 C8 C11 C12 163.9(10)
C9 C8 C11 C12 -7.9(18)
O2 C11 C12 C15 123.0(10)
C8 C11 C12 C15 -52.2(15)
O2 C11 C12 C14 -113.1(10)
C8 C11 C12 C14 71.7(13)
O2 C11 C12 C13 4.7(14)
C8 C11 C12 C13 -170.5(11)
C15 C12 C13 C16 59.9(15)
C14 C12 C13 C16 -60.8(17)
C11 C12 C13 C16 -179.3(12)
C15 C12 C14 C17 -57.8(14)
C13 C12 C14 C17 59.9(14)
C11 C12 C14 C17 178.8(10)
C14 C12 C15 C18 54.0(16)
C13 C12 C15 C18 -64.1(14)
C11 C12 C15 C18 176.1(11)
C12 C13 C16 C20 -59(2)
C12 C13 C16 C19 59.9(16)
C12 C14 C17 C19 -60.7(18)
C12 C14 C17 C21 59.3(18)
C12 C15 C18 C21 -56.6(16)
C12 C15 C18 C20 66.5(18)
C21 C17 C19 C16 -57.4(17)
C14 C17 C19 C16 61(2)
C20 C16 C19 C17 59.2(19)
C13 C16 C19 C17 -59.8(18)
C19 C16 C20 C18 -57.6(17)
C13 C16 C20 C18 60(2)
C21 C18 C20 C16 59.7(17)
C15 C18 C20 C16 -64.3(19)
C15 C18 C21 C17 61.6(18)
C20 C18 C21 C17 -58.8(18)
C19 C17 C21 C18 57.9(16)
C14 C17 C21 C18 -62(2)
O1 Ru1 C22 C27 -144.3(7)
O2 Ru1 C22 C27 137.1(6)
C26 Ru1 C22 C27 -28.6(6)
C23 Ru1 C22 C27 -131.5(9)
C24 Ru1 C22 C27 -102.9(7)
C25 Ru1 C22 C27 -65.5(6)
Cl1 Ru1 C22 C27 53.0(7)
O1 Ru1 C22 C23 -12.9(11)
O2 Ru1 C22 C23 -91.4(6)
C26 Ru1 C22 C23 102.9(6)
C27 Ru1 C22 C23 131.5(9)
C24 Ru1 C22 C23 28.6(6)
C25 Ru1 C22 C23 66.0(6)
Cl1 Ru1 C22 C23 -175.5(5)
O1 Ru1 C22 C28 100.5(12)
O2 Ru1 C22 C28 21.9(10)
C26 Ru1 C22 C28 -143.8(11)
C27 Ru1 C22 C28 -115.2(12)
C23 Ru1 C22 C28 113.3(12)
C24 Ru1 C22 C28 141.9(11)
C25 Ru1 C22 C28 179.4(10)
Cl1 Ru1 C22 C28 -62.1(10)
C27 C22 C23 C24 0.7(14)
C28 C22 C23 C24 -175.5(9)
Ru1 C22 C23 C24 -52.9(8)
C27 C22 C23 Ru1 53.6(8)
C28 C22 C23 Ru1 -122.6(9)
O1 Ru1 C23 C24 -52.6(6)
O2 Ru1 C23 C24 -137.5(6)
C26 Ru1 C23 C24 66.4(6)
C27 Ru1 C23 C24 103.7(6)
C25 Ru1 C23 C24 28.5(5)
C22 Ru1 C23 C24 133.4(8)
Cl1 Ru1 C23 C24 143.1(6)
O1 Ru1 C23 C22 173.9(5)
O2 Ru1 C23 C22 89.1(6)
C26 Ru1 C23 C22 -67.1(6)
C27 Ru1 C23 C22 -29.7(6)
C24 Ru1 C23 C22 -133.4(8)
C25 Ru1 C23 C22 -104.9(6)
Cl1 Ru1 C23 C22 9.7(10)
C22 C23 C24 C25 0.8(13)
Ru1 C23 C24 C25 -52.0(7)
C22 C23 C24 Ru1 52.9(8)
O1 Ru1 C24 C23 134.9(6)
O2 Ru1 C24 C23 49.9(6)
C26 Ru1 C24 C23 -103.6(6)
C27 Ru1 C24 C23 -66.3(6)
C25 Ru1 C24 C23 -134.3(8)
C22 Ru1 C24 C23 -28.9(6)
Cl1 Ru1 C24 C23 -140.0(6)
O1 Ru1 C24 C25 -90.9(5)
O2 Ru1 C24 C25 -175.8(5)
C26 Ru1 C24 C25 30.7(5)
C27 Ru1 C24 C25 68.0(6)
C23 Ru1 C24 C25 134.3(8)
C22 Ru1 C24 C25 105.4(6)
Cl1 Ru1 C24 C25 -5.8(10)
C23 C24 C25 C26 -2.2(13)
Ru1 C24 C25 C26 -54.3(7)
C23 C24 C25 C29 176.1(8)
Ru1 C24 C25 C29 124.0(7)
C23 C24 C25 Ru1 52.1(8)
O1 Ru1 C25 C26 -139.9(6)
O2 Ru1 C25 C26 139.2(7)
C27 Ru1 C25 C26 27.9(6)
C23 Ru1 C25 C26 101.9(6)
C24 Ru1 C25 C26 129.9(8)
C22 Ru1 C25 C26 64.6(6)
Cl1 Ru1 C25 C26 -52.6(6)
O1 Ru1 C25 C24 90.2(5)
O2 Ru1 C25 C24 9.3(11)
C26 Ru1 C25 C24 -129.9(8)
C27 Ru1 C25 C24 -102.0(6)
C23 Ru1 C25 C24 -28.1(5)
C22 Ru1 C25 C24 -65.3(6)
Cl1 Ru1 C25 C24 177.4(5)
O1 Ru1 C25 C29 -15.8(8)
O2 Ru1 C25 C29 -96.6(10)
C26 Ru1 C25 C29 124.2(11)
C27 Ru1 C25 C29 152.1(9)
C23 Ru1 C25 C29 -134.0(9)
C24 Ru1 C25 C29 -105.9(10)
C22 Ru1 C25 C29 -171.2(9)
Cl1 Ru1 C25 C29 71.5(9)
C24 C25 C26 C27 2.2(13)
C29 C25 C26 C27 -175.9(9)
Ru1 C25 C26 C27 -52.3(8)
C24 C25 C26 Ru1 54.4(7)
C29 C25 C26 Ru1 -123.6(9)
O1 Ru1 C26 C27 -177.5(6)
O2 Ru1 C26 C27 -7.2(11)
C23 Ru1 C26 C27 66.4(6)
C24 Ru1 C26 C27 103.7(7)
C25 Ru1 C26 C27 134.7(9)
C22 Ru1 C26 C27 28.5(6)
Cl1 Ru1 C26 C27 -89.7(6)
O1 Ru1 C26 C25 47.8(6)
O2 Ru1 C26 C25 -141.9(7)
C27 Ru1 C26 C25 -134.7(9)
C23 Ru1 C26 C25 -68.3(6)
C24 Ru1 C26 C25 -31.0(5)
C22 Ru1 C26 C25 -106.2(6)
Cl1 Ru1 C26 C25 135.6(5)
C25 C26 C27 C22 -0.7(14)
Ru1 C26 C27 C22 -53.1(8)
C25 C26 C27 Ru1 52.4(8)
C23 C22 C27 C26 -0.7(14)
C28 C22 C27 C26 175.4(9)
Ru1 C22 C27 C26 52.8(8)
C23 C22 C27 Ru1 -53.6(8)
C28 C22 C27 Ru1 122.6(10)
O1 Ru1 C27 C26 5.8(13)
O2 Ru1 C27 C26 176.6(5)
C23 Ru1 C27 C26 -103.6(7)
C24 Ru1 C27 C26 -66.3(6)
C25 Ru1 C27 C26 -28.0(6)
C22 Ru1 C27 C26 -133.6(9)
Cl1 Ru1 C27 C26 91.8(6)
O1 Ru1 C27 C22 139.4(8)
O2 Ru1 C27 C22 -49.9(7)
C26 Ru1 C27 C22 133.6(9)
C23 Ru1 C27 C22 30.0(6)
C24 Ru1 C27 C22 67.3(6)
C25 Ru1 C27 C22 105.5(7)
Cl1 Ru1 C27 C22 -134.7(6)
C26 C25 C29 C30 15.5(14)
C24 C25 C29 C30 -162.6(8)
Ru1 C25 C29 C30 -79.1(10)
C26 C25 C29 C31 -103.0(10)
C24 C25 C29 C31 78.9(10)
Ru1 C25 C29 C31 162.4(7)

loop_
_publcif_info_datablock.id
_publcif_info_datablock.publ_exptl
_publcif_info_datablock.publ_geom
_publcif_info_datablock.structure
{02c0cfab-6e4a-4ba1-bdad-6c8410cf69f0} y y y

loop_
_publcif_info_exptl_table_extra_item
sin_theta_over_lambda_max

loop_
_publcif_info_tables.block_id
_publcif_info_tables.reference_item
{02c0cfab-6e4a-4ba1-bdad-6c8410cf69f0} '_publcif_info_datablock.publ_exptl'
